data_7155831
loop_
_publ_author_name
'Guillade, Luc\'ia'
'G\'onzalez P\'erez, Ad\'an B'
'R. de LERA, Angel'

_publ_section_title
;
 Synthesis of the Octahydronaphthalene Core of Nahuoic Acid A via a
 B(C6F5)3-Catalyzed Intramolecular Diels-Alder (IMDA) Reaction
;
_journal_name_full 'Org. Biomol. Chem.'
_journal_paper_doi 10.1039/C7OB01665D
_journal_year 2017
_chemical_absolute_configuration ad
_chemical_formula_sum 'C31 H58 O3 Si2'
_chemical_formula_weight 534.95
_space_group_crystal_system monoclinic
_space_group_IT_number 4
_space_group_name_Hall 'P 2yb'
_space_group_name_H-M_alt 'P 1 21 1'
_symmetry_space_group_name_Hall 'P 2yb'
_symmetry_space_group_name_H-M 'P 1 21 1'
_atom_sites_solution_hydrogens geom
_audit_creation_method SHELXL-2014/7
_audit_update_record
;
2017-05-02 deposited with the CCDC.
2017-08-07 downloaded from the CCDC.
;
_cell_angle_alpha 90
_cell_angle_beta 104.347(4)
_cell_angle_gamma 90
_cell_formula_units_Z 2
_cell_length_a 8.2887(11)
_cell_length_b 17.918(4)
_cell_length_c 12.294(2)
_cell_measurement_reflns_used 1453
_cell_measurement_temperature 296(2)
_cell_measurement_theta_max 43.95
_cell_measurement_theta_min 3.71
_cell_volume 1768.9(5)
_computing_cell_refinement 'Bruker SAINT'
_computing_data_collection 'Bruker APEX3'
_computing_data_reduction 'Bruker SAINT'
_computing_molecular_graphics PLATON
_computing_publication_material 'Bruker SHELXTL'
_computing_structure_refinement 'SHELXL-2014/7 (Sheldrick, 2014)'
_computing_structure_solution 'SHELXT (Sheldrick 2015)'
_diffrn_ambient_temperature 296(2)
_diffrn_measured_fraction_theta_full 0.990
_diffrn_measured_fraction_theta_max 0.990
_diffrn_measurement_device_type 'Bruker CCD Smart 6000'
_diffrn_measurement_method '\f and \w scans'
_diffrn_radiation_monochromator 'Incoatec QuazarTM MX multilayer optics'
_diffrn_radiation_source 'Incoatec I\muS microsource'
_diffrn_radiation_type CuK\a
_diffrn_radiation_wavelength 1.54178
_diffrn_reflns_av_R_equivalents 0.0686
_diffrn_reflns_av_unetI/netI 0.0340
_diffrn_reflns_Laue_measured_fraction_full 0.990
_diffrn_reflns_Laue_measured_fraction_max 0.990
_diffrn_reflns_limit_h_max 9
_diffrn_reflns_limit_h_min -8
_diffrn_reflns_limit_k_max 21
_diffrn_reflns_limit_k_min -21
_diffrn_reflns_limit_l_max 14
_diffrn_reflns_limit_l_min -14
_diffrn_reflns_number 45058
_diffrn_reflns_point_group_measured_fraction_full 0.987
_diffrn_reflns_point_group_measured_fraction_max 0.987
_diffrn_reflns_theta_full 65.082
_diffrn_reflns_theta_max 65.082
_diffrn_reflns_theta_min 3.711
_exptl_absorpt_coefficient_mu 1.094
_exptl_absorpt_correction_T_max 0.7531
_exptl_absorpt_correction_T_min 0.4574
_exptl_absorpt_correction_type multi-scan
_exptl_absorpt_process_details 'SADABS-2014/5 (Bruker AXS Inc.)'
_exptl_crystal_colour colourless
_exptl_crystal_density_diffrn 1.004
_exptl_crystal_density_method 'not measured'
_exptl_crystal_description plate
_exptl_crystal_F_000 592
_exptl_crystal_size_max 0.216
_exptl_crystal_size_mid 0.166
_exptl_crystal_size_min 0.067
_refine_diff_density_max 0.555
_refine_diff_density_min -0.271
_refine_diff_density_rms 0.100
_refine_ls_abs_structure_details
; 
 Classical Flack method preferred over Parsons because s.u. lower. 
;
_refine_ls_abs_structure_Flack 0.02(6)
_refine_ls_extinction_method none
_refine_ls_goodness_of_fit_ref 1.087
_refine_ls_hydrogen_treatment constr
_refine_ls_matrix_type full
_refine_ls_number_parameters 381
_refine_ls_number_reflns 5959
_refine_ls_number_restraints 106
_refine_ls_restrained_S_all 1.082
_refine_ls_R_factor_all 0.1066
_refine_ls_R_factor_gt 0.0969
_refine_ls_shift/su_max 0.000
_refine_ls_shift/su_mean 0.000
_refine_ls_structure_factor_coef Fsqd
_refine_ls_weighting_details 'w=1/[\s^2^(Fo^2^)+(0.2000P)^2^] where P=(Fo^2^+2Fc^2^)/3'
_refine_ls_weighting_scheme calc
_refine_ls_wR_factor_gt 0.2401
_refine_ls_wR_factor_ref 0.2533
_reflns_Friedel_coverage 0.925
_reflns_Friedel_fraction_full 0.983
_reflns_Friedel_fraction_max 0.983
_reflns_number_gt 5054
_reflns_number_total 5959
_reflns_threshold_expression 'I > 2\s(I)'
_cod_data_source_file c7ob01665d2.cif
_cod_data_source_block ar160909_1_0m_a
_cod_original_cell_volume 1769.0(5)
_cod_database_code 7155831
_shelx_shelxl_version_number 2014/7
_shelx_space_group_comment
; 
The symmetry employed for this shelxl refinement is uniquely defined 
by the following loop, which should always be used as a source of 
symmetry information in preference to the above space-group names. 
They are only intended as comments. 
;
_shelx_estimated_absorpt_t_min 0.798
_shelx_estimated_absorpt_t_max 0.930

loop_
_space_group_symop_operation_xyz
'x, y, z'
'-x, y+1/2, -z'

loop_
_atom_site_label
_atom_site_type_symbol
_atom_site_fract_x
_atom_site_fract_y
_atom_site_fract_z
_atom_site_U_iso_or_equiv
_atom_site_adp_type
_atom_site_occupancy
_atom_site_site_symmetry_order
_atom_site_calc_flag
_atom_site_refinement_flags_posn
_atom_site_refinement_flags_adp
_atom_site_refinement_flags_occupancy
_atom_site_disorder_assembly
_atom_site_disorder_group
C1 C 0.4262(5) 0.5419(3) 0.4471(4) 0.0653(9) Uani 1 1 d . . . . .
H1 H 0.4691 0.5037 0.5041 0.078 Uiso 1 1 calc R U . A 2
C2 C 0.4323(6) 0.5113(3) 0.3298(4) 0.0724(10) Uani 1 1 d . . . . .
H2 H 0.3778 0.5483 0.2741 0.087 Uiso 1 1 calc R U . B 2
C3 C 0.6125(7) 0.5044(3) 0.3210(5) 0.0824(13) Uani 1 1 d . . . . .
C4A C 0.7189(6) 0.5949(3) 0.4802(4) 0.0741(11) Uani 1 1 d . . . . .
C4 C 0.7333(6) 0.5405(3) 0.3890(4) 0.0809(12) Uani 1 1 d . . . . .
H4 H 0.8401 0.5319 0.3804 0.097 Uiso 1 1 calc R U . . .
C5 C 0.8143(5) 0.5630(3) 0.5957(4) 0.0764(11) Uani 1 1 d . . . . .
H5 H 0.9337 0.5637 0.5990 0.092 Uiso 1 1 calc R U . . .
O5 O 0.7659(4) 0.48674(19) 0.6098(3) 0.0795(9) Uani 1 1 d . . . . .
Si5 Si 0.89275(19) 0.41496(9) 0.64597(16) 0.0974(6) Uani 1 1 d . . . . .
C51 C 0.7900(11) 0.3525(5) 0.7357(7) 0.121(2) Uani 1 1 d . . . . .
C511 C 0.886(2) 0.2766(7) 0.7515(13) 0.188(6) Uani 1 1 d . . . . .
H51A H 1.0004 0.2850 0.7902 0.282 Uiso 1 1 calc R U . . .
H51B H 0.8360 0.2432 0.7946 0.282 Uiso 1 1 calc R U . . .
H51C H 0.8813 0.2549 0.6793 0.282 Uiso 1 1 calc R U . . .
C512 C 0.6122(13) 0.3361(6) 0.6747(8) 0.135(3) Uani 1 1 d . . . . .
H51D H 0.6101 0.3114 0.6051 0.202 Uiso 1 1 calc R U . . .
H51E H 0.5624 0.3044 0.7204 0.202 Uiso 1 1 calc R U . . .
H51F H 0.5508 0.3819 0.6599 0.202 Uiso 1 1 calc R U . . .
C513 C 0.797(3) 0.3915(9) 0.8459(9) 0.198(7) Uani 1 1 d . . . . .
H51G H 0.9109 0.4015 0.8835 0.297 Uiso 1 1 calc R U . . .
H51H H 0.7365 0.4376 0.8318 0.297 Uiso 1 1 calc R U . . .
H51I H 0.7481 0.3600 0.8923 0.297 Uiso 1 1 calc R U . . .
C52 C 1.1001(11) 0.4473(6) 0.7325(11) 0.160(4) Uani 1 1 d . . . . .
H52A H 1.1728 0.4052 0.7530 0.240 Uiso 1 1 calc R U . . .
H52B H 1.1480 0.4818 0.6896 0.240 Uiso 1 1 calc R U . . .
H52C H 1.0857 0.4715 0.7991 0.240 Uiso 1 1 calc R U . . .
C53 C 0.9200(10) 0.3649(4) 0.5206(9) 0.117(2) Uani 1 1 d . . . . .
H53A H 0.9941 0.3234 0.5434 0.175 Uiso 1 1 calc R U . . .
H53B H 0.8140 0.3470 0.4780 0.175 Uiso 1 1 calc R U . . .
H53C H 0.9662 0.3982 0.4751 0.175 Uiso 1 1 calc R U . . .
C6 C 0.7864(7) 0.6075(3) 0.6937(5) 0.0860(13) Uani 1 1 d . . . . .
H6A H 0.8403 0.6557 0.6953 0.103 Uiso 1 1 calc R U . . .
H6B H 0.8380 0.5816 0.7628 0.103 Uiso 1 1 calc R U . . .
C7 C 0.6038(7) 0.6194(3) 0.6880(4) 0.0802(12) Uani 1 1 d . . . . .
H7 H 0.5506 0.5709 0.6919 0.096 Uiso 1 1 calc R U . C 2
O7 O 0.5856(6) 0.6650(3) 0.7800(3) 0.0957(11) Uani 1 1 d . . . . .
Si7A Si 0.5967(8) 0.63745(19) 0.9096(3) 0.1065(19) Uani 0.629(12) 1 d D . P D 1
Si7B Si 0.4822(11) 0.6466(4) 0.8800(5) 0.106(3) Uani 0.371(12) 1 d D . P D 2
C72 C 0.491(3) 0.5446(8) 0.9085(12) 0.237(11) Uani 1 1 d D . . . .
H72A H 0.4986 0.5290 0.9843 0.355 Uiso 0.629(12) 1 calc R U P D 1
H72B H 0.3765 0.5488 0.8687 0.355 Uiso 0.629(12) 1 calc R U P D 1
H72C H 0.5454 0.5083 0.8721 0.355 Uiso 0.629(12) 1 calc R U P D 1
H72D H 0.4332 0.5336 0.9651 0.355 Uiso 0.371(12) 1 calc R U P D 2
H72E H 0.4403 0.5181 0.8409 0.355 Uiso 0.371(12) 1 calc R U P D 2
H72F H 0.6056 0.5293 0.9344 0.355 Uiso 0.371(12) 1 calc R U P D 2
C73B C 0.262(3) 0.671(3) 0.855(3) 0.168(14) Uani 0.371(12) 1 d D . P D 2
H73A H 0.2221 0.6570 0.9193 0.252 Uiso 0.371(12) 1 calc R U P D 2
H73B H 0.2483 0.7237 0.8430 0.252 Uiso 0.371(12) 1 calc R U P D 2
H73C H 0.1993 0.6447 0.7902 0.252 Uiso 0.371(12) 1 calc R U P D 2
C73A C 0.812(3) 0.628(2) 0.9897(16) 0.202(14) Uani 0.629(12) 1 d D . P D 1
H73D H 0.8147 0.6116 1.0646 0.303 Uiso 0.629(12) 1 calc R U P D 1
H73E H 0.8673 0.5914 0.9542 0.303 Uiso 0.629(12) 1 calc R U P D 1
H73F H 0.8678 0.6748 0.9925 0.303 Uiso 0.629(12) 1 calc R U P D 1
C712 C 0.583(6) 0.7876(16) 0.968(3) 0.215(13) Uani 0.629(12) 1 d . U P D 1
H71A H 0.6985 0.7832 1.0075 0.323 Uiso 0.629(12) 1 calc R U P D 1
H71B H 0.5754 0.8013 0.8915 0.323 Uiso 0.629(12) 1 calc R U P D 1
H71C H 0.5312 0.8253 1.0033 0.323 Uiso 0.629(12) 1 calc R U P D 1
C711 C 0.491(5) 0.688(2) 1.090(2) 0.214(14) Uani 0.629(12) 1 d D U P D 1
H71D H 0.6027 0.6782 1.1334 0.320 Uiso 0.629(12) 1 calc R U P D 1
H71E H 0.4433 0.7270 1.1256 0.320 Uiso 0.629(12) 1 calc R U P D 1
H71F H 0.4255 0.6433 1.0871 0.320 Uiso 0.629(12) 1 calc R U P D 1
C71A C 0.494(3) 0.7115(12) 0.9718(13) 0.158(7) Uani 0.629(12) 1 d D U P D 1
C713 C 0.315(5) 0.726(4) 0.907(3) 0.29(2) Uani 0.629(12) 1 d . U P D 1
H71G H 0.3129 0.7412 0.8321 0.432 Uiso 0.629(12) 1 calc R U P D 1
H71H H 0.2508 0.6813 0.9054 0.432 Uiso 0.629(12) 1 calc R U P D 1
H71I H 0.2686 0.7650 0.9439 0.432 Uiso 0.629(12) 1 calc R U P D 1
C71B C 0.605(4) 0.6940(13) 1.0059(18) 0.138(8) Uani 0.371(12) 1 d D U P D 2
C715 C 0.625(9) 0.7784(18) 0.986(5) 0.182(18) Uani 0.371(12) 1 d D U P D 2
H71J H 0.6458 0.7859 0.9135 0.273 Uiso 0.371(12) 1 calc R U P D 2
H71K H 0.5253 0.8041 0.9901 0.273 Uiso 0.371(12) 1 calc R U P D 2
H71L H 0.7174 0.7976 1.0428 0.273 Uiso 0.371(12) 1 calc R U P D 2
C716 C 0.572(8) 0.672(3) 1.117(3) 0.186(16) Uani 0.371(12) 1 d D U P D 2
H71M H 0.5622 0.6186 1.1199 0.279 Uiso 0.371(12) 1 calc R U P D 2
H71N H 0.6630 0.6883 1.1770 0.279 Uiso 0.371(12) 1 calc R U P D 2
H71O H 0.4709 0.6948 1.1243 0.279 Uiso 0.371(12) 1 calc R U P D 2
C714 C 0.797(5) 0.671(3) 1.020(4) 0.200(17) Uani 0.371(12) 1 d . U P D 2
H71P H 0.8293 0.6835 0.9520 0.300 Uiso 0.371(12) 1 calc R U P D 2
H71Q H 0.8656 0.6982 1.0815 0.300 Uiso 0.371(12) 1 calc R U P D 2
H71R H 0.8099 0.6186 1.0334 0.300 Uiso 0.371(12) 1 calc R U P D 2
C8 C 0.5185(6) 0.6580(3) 0.5803(4) 0.0744(11) Uani 1 1 d . . . E 2
H8 H 0.5807 0.7044 0.5788 0.089 Uiso 1 1 calc R U . E 2
C8A C 0.5338(5) 0.6131(2) 0.4754(4) 0.0652(9) Uani 1 1 d . . . E 2
H8A H 0.4960 0.6467 0.4113 0.078 Uiso 1 1 calc R U . E 2
C9 C 0.2453(7) 0.5538(4) 0.4389(6) 0.0954(16) Uani 1 1 d . . . F 2
H9 H 0.1892 0.5900 0.3896 0.114 Uiso 1 1 calc R U . F 2
O9 O 0.1683(7) 0.5189(4) 0.4930(7) 0.150(3) Uani 1 1 d . . . F 2
C10 C 0.6405(11) 0.4545(5) 0.2291(7) 0.117(2) Uani 1 1 d . . . G 2
H10A H 0.5362 0.4334 0.1890 0.176 Uiso 1 1 calc R U . G 2
H10B H 0.6873 0.4830 0.1784 0.176 Uiso 1 1 calc R U . G 2
H10C H 0.7158 0.4151 0.2614 0.176 Uiso 1 1 calc R U . G 2
C11 C 0.8079(9) 0.6683(4) 0.4593(7) 0.1035(19) Uani 1 1 d . . . H 2
H11A H 0.8013 0.7043 0.5159 0.155 Uiso 1 1 calc R U . H 2
H11B H 0.9227 0.6579 0.4626 0.155 Uiso 1 1 calc R U . H 2
H11C H 0.7546 0.6879 0.3866 0.155 Uiso 1 1 calc R U . H 2
C12 C 0.3397(8) 0.6822(4) 0.5796(6) 0.0952(16) Uani 1 1 d . . . E 2
H12A H 0.2874 0.7037 0.5080 0.143 Uiso 1 1 calc R U . E 2
H12B H 0.3432 0.7184 0.6377 0.143 Uiso 1 1 calc R U . E 2
H12C H 0.2771 0.6394 0.5925 0.143 Uiso 1 1 calc R U . E 2
C13 C 0.3333(7) 0.4391(3) 0.3033(4) 0.0813(12) Uani 1 1 d . . . I 2
C14 C 0.1971(8) 0.4316(5) 0.2192(6) 0.1057(19) Uani 1 1 d . . . I 2
C15 C 0.1276(13) 0.4912(8) 0.1365(8) 0.150(4) Uani 1 1 d . . . I 2
H15A H 0.0296 0.4729 0.0841 0.226 Uiso 1 1 calc R U . I 2
H15B H 0.0991 0.5339 0.1752 0.226 Uiso 1 1 calc R U . I 2
H15C H 0.2091 0.5053 0.0968 0.226 Uiso 1 1 calc R U . I 2
C16 C 0.3955(10) 0.3758(4) 0.3820(7) 0.109(2) Uani 1 1 d . . . I 2
H16A H 0.4939 0.3911 0.4368 0.164 Uiso 1 1 calc R U . I 2
H16B H 0.3112 0.3616 0.4192 0.164 Uiso 1 1 calc R U . I 2
H16C H 0.4214 0.3340 0.3404 0.164 Uiso 1 1 calc R U . I 2
C17 C 0.0976(12) 0.3606(7) 0.2021(11) 0.153(4) Uani 1 1 d . . . I 2
H17A H 0.0048 0.3658 0.1379 0.229 Uiso 1 1 calc R U . I 2
H17B H 0.1669 0.3201 0.1900 0.229 Uiso 1 1 calc R U . I 2
H17C H 0.0574 0.3506 0.2675 0.229 Uiso 1 1 calc R U . I 2

loop_
_atom_site_aniso_label
_atom_site_aniso_U_11
_atom_site_aniso_U_22
_atom_site_aniso_U_33
_atom_site_aniso_U_23
_atom_site_aniso_U_13
_atom_site_aniso_U_12
C1 0.056(2) 0.066(2) 0.075(2) 0.0056(17) 0.0188(16) 0.0031(16)
C2 0.071(2) 0.064(2) 0.078(2) 0.0070(19) 0.0125(19) 0.0093(18)
C3 0.076(3) 0.088(3) 0.089(3) 0.003(2) 0.032(2) 0.004(2)
C4A 0.064(2) 0.070(3) 0.093(3) -0.002(2) 0.028(2) -0.0100(19)
C4 0.069(2) 0.088(3) 0.095(3) 0.001(2) 0.037(2) 0.002(2)
C5 0.053(2) 0.074(3) 0.099(3) -0.009(2) 0.0135(19) -0.0061(17)
O5 0.0719(19) 0.0684(19) 0.092(2) 0.0033(15) 0.0086(15) 0.0032(13)
Si5 0.0777(9) 0.0801(9) 0.1186(12) 0.0035(8) -0.0052(7) 0.0099(6)
C51 0.132(6) 0.109(5) 0.103(4) 0.026(4) -0.005(4) 0.006(4)
C511 0.219(14) 0.127(8) 0.188(11) 0.062(8) -0.008(9) 0.032(9)
C512 0.137(6) 0.128(7) 0.136(6) 0.042(5) 0.027(5) -0.017(5)
C513 0.30(2) 0.185(14) 0.109(6) 0.011(7) 0.053(8) -0.040(13)
C52 0.092(5) 0.144(8) 0.202(10) -0.006(8) -0.043(6) 0.006(5)
C53 0.098(4) 0.083(4) 0.170(7) -0.005(4) 0.034(4) 0.014(3)
C6 0.079(3) 0.084(3) 0.089(3) -0.010(2) 0.010(2) -0.003(2)
C7 0.086(3) 0.072(3) 0.083(3) -0.005(2) 0.022(2) 0.003(2)
O7 0.108(3) 0.092(3) 0.087(2) -0.0161(19) 0.0245(19) 0.006(2)
Si7A 0.132(5) 0.104(2) 0.0829(17) -0.0039(14) 0.026(2) 0.0088(18)
Si7B 0.085(5) 0.145(5) 0.089(3) -0.021(3) 0.019(3) -0.006(3)
C72 0.40(3) 0.181(13) 0.167(10) -0.049(9) 0.148(14) -0.147(16)
C73B 0.074(13) 0.25(4) 0.19(3) -0.04(3) 0.040(15) 0.013(16)
C73A 0.175(18) 0.30(4) 0.106(10) -0.007(15) -0.012(10) 0.12(2)
C712 0.37(3) 0.120(12) 0.19(3) -0.008(14) 0.13(3) 0.078(16)
C711 0.35(4) 0.21(2) 0.116(11) 0.009(14) 0.130(17) 0.09(2)
C71A 0.209(16) 0.179(14) 0.100(9) 0.003(9) 0.062(9) 0.078(13)
C713 0.208(18) 0.48(6) 0.179(19) -0.03(3) 0.063(16) 0.15(3)
C71B 0.166(19) 0.100(13) 0.133(15) -0.011(12) 0.008(16) 0.024(14)
C715 0.26(4) 0.110(17) 0.16(3) -0.026(18) 0.01(3) -0.04(2)
C716 0.30(5) 0.12(2) 0.13(2) -0.014(17) 0.04(3) 0.01(3)
C714 0.125(17) 0.24(4) 0.19(3) -0.08(3) -0.051(17) 0.00(2)
C8 0.072(3) 0.062(2) 0.091(3) -0.001(2) 0.023(2) 0.0019(19)
C8A 0.065(2) 0.056(2) 0.077(2) 0.0090(17) 0.0212(17) 0.0035(15)
C9 0.066(3) 0.094(4) 0.126(4) -0.024(3) 0.023(3) -0.005(2)
O9 0.101(3) 0.142(5) 0.234(7) -0.027(5) 0.092(4) -0.032(4)
C10 0.116(5) 0.135(6) 0.107(4) -0.030(4) 0.040(4) 0.009(4)
C11 0.095(4) 0.093(4) 0.135(5) 0.002(3) 0.052(4) -0.027(3)
C12 0.091(4) 0.091(4) 0.105(4) -0.012(3) 0.027(3) 0.025(3)
C13 0.076(3) 0.077(3) 0.086(3) -0.009(2) 0.010(2) 0.001(2)
C14 0.085(4) 0.110(5) 0.112(4) -0.023(4) 0.007(3) 0.000(3)
C15 0.122(6) 0.182(10) 0.116(6) 0.007(6) -0.029(5) 0.011(6)
C16 0.114(5) 0.069(3) 0.132(5) 0.005(3) 0.008(4) -0.006(3)
C17 0.103(5) 0.161(9) 0.179(9) -0.067(8) 0.007(5) -0.032(6)

loop_
_atom_type_symbol
_atom_type_description
_atom_type_scat_dispersion_real
_atom_type_scat_dispersion_imag
_atom_type_scat_source
C C 0.0181 0.0091 'International Tables Vol C Tables 4.2.6.8 and 6.1.1.4'
H H 0.0000 0.0000 'International Tables Vol C Tables 4.2.6.8 and 6.1.1.4'
O O 0.0492 0.0322 'International Tables Vol C Tables 4.2.6.8 and 6.1.1.4'
Si Si 0.2541 0.3302 'International Tables Vol C Tables 4.2.6.8 and 6.1.1.4'

loop_
_geom_angle_atom_site_label_1
_geom_angle_atom_site_label_2
_geom_angle_atom_site_label_3
_geom_angle
C9 C1 C8A 114.2(4)
C9 C1 C2 104.5(4)
C8A C1 C2 110.5(3)
C9 C1 H1 109.1
C8A C1 H1 109.1
C2 C1 H1 109.1
C13 C2 C3 113.6(4)
C13 C2 C1 111.0(4)
C3 C2 C1 110.6(4)
C13 C2 H2 107.1
C3 C2 H2 107.1
C1 C2 H2 107.1
C4 C3 C10 122.6(5)
C4 C3 C2 121.4(5)
C10 C3 C2 115.9(5)
C4 C4A C5 109.0(4)
C4 C4A C8A 111.5(4)
C5 C4A C8A 112.7(4)
C4 C4A C11 107.1(4)
C5 C4A C11 107.8(5)
C8A C4A C11 108.6(4)
C3 C4 C4A 127.2(4)
C3 C4 H4 116.4
C4A C4 H4 116.4
O5 C5 C6 107.5(4)
O5 C5 C4A 111.3(4)
C6 C5 C4A 113.1(4)
O5 C5 H5 108.3
C6 C5 H5 108.3
C4A C5 H5 108.3
C5 O5 Si5 126.2(3)
O5 Si5 C53 110.8(3)
O5 Si5 C52 110.2(4)
C53 Si5 C52 109.8(5)
O5 Si5 C51 105.4(3)
C53 Si5 C51 111.2(4)
C52 Si5 C51 109.3(5)
C512 C51 C513 110.6(11)
C512 C51 C511 107.3(9)
C513 C51 C511 112.7(10)
C512 C51 Si5 110.3(5)
C513 C51 Si5 108.8(8)
C511 C51 Si5 107.1(9)
C51 C511 H51A 109.5
C51 C511 H51B 109.5
H51A C511 H51B 109.5
C51 C511 H51C 109.5
H51A C511 H51C 109.5
H51B C511 H51C 109.5
C51 C512 H51D 109.5
C51 C512 H51E 109.5
H51D C512 H51E 109.5
C51 C512 H51F 109.5
H51D C512 H51F 109.5
H51E C512 H51F 109.5
C51 C513 H51G 109.5
C51 C513 H51H 109.5
H51G C513 H51H 109.5
C51 C513 H51I 109.5
H51G C513 H51I 109.5
H51H C513 H51I 109.5
Si5 C52 H52A 109.5
Si5 C52 H52B 109.5
H52A C52 H52B 109.5
Si5 C52 H52C 109.5
H52A C52 H52C 109.5
H52B C52 H52C 109.5
Si5 C53 H53A 109.5
Si5 C53 H53B 109.5
H53A C53 H53B 109.5
Si5 C53 H53C 109.5
H53A C53 H53C 109.5
H53B C53 H53C 109.5
C5 C6 C7 112.8(4)
C5 C6 H6A 109.0
C7 C6 H6A 109.0
C5 C6 H6B 109.0
C7 C6 H6B 109.0
H6A C6 H6B 107.8
O7 C7 C8 108.2(4)
O7 C7 C6 110.1(4)
C8 C7 C6 110.5(4)
O7 C7 H7 109.3
C8 C7 H7 109.3
C6 C7 H7 109.3
C7 O7 Si7A 126.9(4)
C7 O7 Si7B 129.2(4)
O7 Si7A C73A 111.3(10)
O7 Si7A C71A 105.4(6)
C73A Si7A C71A 109.6(13)
O7 Si7A C72 110.1(5)
C73A Si7A C72 108.1(15)
C71A Si7A C72 112.4(11)
O7 Si7B C73B 119.7(13)
O7 Si7B C71B 104.2(9)
C73B Si7B C71B 110.7(17)
O7 Si7B C72 108.9(6)
C73B Si7B C72 104.9(17)
C71B Si7B C72 107.9(11)
Si7A C72 H72A 109.5
Si7A C72 H72B 109.5
H72A C72 H72B 109.5
Si7A C72 H72C 109.5
H72A C72 H72C 109.5
H72B C72 H72C 109.5
Si7B C72 H72D 109.5
Si7B C72 H72E 109.5
H72D C72 H72E 109.5
Si7B C72 H72F 109.5
H72D C72 H72F 109.5
H72E C72 H72F 109.5
Si7B C73B H73A 109.5
Si7B C73B H73B 109.5
H73A C73B H73B 109.5
Si7B C73B H73C 109.5
H73A C73B H73C 109.5
H73B C73B H73C 109.5
Si7A C73A H73D 109.5
Si7A C73A H73E 109.5
H73D C73A H73E 109.5
Si7A C73A H73F 109.5
H73D C73A H73F 109.5
H73E C73A H73F 109.5
C71A C712 H71A 109.5
C71A C712 H71B 109.5
H71A C712 H71B 109.5
C71A C712 H71C 109.5
H71A C712 H71C 109.5
H71B C712 H71C 109.5
C71A C711 H71D 109.5
C71A C711 H71E 109.5
H71D C711 H71E 109.5
C71A C711 H71F 109.5
H71D C711 H71F 109.5
H71E C711 H71F 109.5
C713 C71A C711 107(2)
C713 C71A C712 104(3)
C711 C71A C712 113(2)
C713 C71A Si7A 113(2)
C711 C71A Si7A 108.4(15)
C712 C71A Si7A 110.4(17)
C71A C713 H71G 109.5
C71A C713 H71H 109.5
H71G C713 H71H 109.5
C71A C713 H71I 109.5
H71G C713 H71I 109.5
H71H C713 H71I 109.5
C716 C71B C715 117(4)
C716 C71B C714 104(4)
C715 C71B C714 97(4)
C716 C71B Si7B 117(3)
C715 C71B Si7B 112(2)
C714 C71B Si7B 107(2)
C71B C715 H71J 109.5
C71B C715 H71K 109.5
H71J C715 H71K 109.5
C71B C715 H71L 109.5
H71J C715 H71L 109.5
H71K C715 H71L 109.5
C71B C716 H71M 109.5
C71B C716 H71N 109.5
H71M C716 H71N 109.5
C71B C716 H71O 109.5
H71M C716 H71O 109.5
H71N C716 H71O 109.5
C71B C714 H71P 109.5
C71B C714 H71Q 109.5
H71P C714 H71Q 109.5
C71B C714 H71R 109.5
H71P C714 H71R 109.5
H71Q C714 H71R 109.5
C7 C8 C12 112.0(4)
C7 C8 C8A 112.0(4)
C12 C8 C8A 114.6(4)
C7 C8 H8 105.8
C12 C8 H8 105.8
C8A C8 H8 105.8
C1 C8A C8 117.0(3)
C1 C8A C4A 110.1(3)
C8 C8A C4A 111.1(4)
C1 C8A H8A 105.9
C8 C8A H8A 105.9
C4A C8A H8A 105.9
O9 C9 C1 123.3(7)
O9 C9 H9 118.3
C1 C9 H9 118.3
C3 C10 H10A 109.5
C3 C10 H10B 109.5
H10A C10 H10B 109.5
C3 C10 H10C 109.5
H10A C10 H10C 109.5
H10B C10 H10C 109.5
C4A C11 H11A 109.5
C4A C11 H11B 109.5
H11A C11 H11B 109.5
C4A C11 H11C 109.5
H11A C11 H11C 109.5
H11B C11 H11C 109.5
C8 C12 H12A 109.5
C8 C12 H12B 109.5
H12A C12 H12B 109.5
C8 C12 H12C 109.5
H12A C12 H12C 109.5
H12B C12 H12C 109.5
C14 C13 C16 120.9(6)
C14 C13 C2 123.9(6)
C16 C13 C2 115.1(4)
C13 C14 C15 124.6(8)
C13 C14 C17 121.5(8)
C15 C14 C17 113.9(8)
C14 C15 H15A 109.5
C14 C15 H15B 109.5
H15A C15 H15B 109.5
C14 C15 H15C 109.5
H15A C15 H15C 109.5
H15B C15 H15C 109.5
C13 C16 H16A 109.5
C13 C16 H16B 109.5
H16A C16 H16B 109.5
C13 C16 H16C 109.5
H16A C16 H16C 109.5
H16B C16 H16C 109.5
C14 C17 H17A 109.5
C14 C17 H17B 109.5
H17A C17 H17B 109.5
C14 C17 H17C 109.5
H17A C17 H17C 109.5
H17B C17 H17C 109.5

loop_
_geom_bond_atom_site_label_1
_geom_bond_atom_site_label_2
_geom_bond_distance
C1 C9 1.493(7)
C1 C8A 1.546(6)
C1 C2 1.555(7)
C1 H1 0.9800
C2 C13 1.524(7)
C2 C3 1.529(7)
C2 H2 0.9800
C3 C4 1.307(8)
C3 C10 1.503(8)
C4A C4 1.511(7)
C4A C5 1.553(8)
C4A C8A 1.556(6)
C4A C11 1.561(7)
C4 H4 0.9300
C5 O5 1.447(6)
C5 C6 1.509(8)
C5 H5 0.9800
O5 Si5 1.651(4)
Si5 C53 1.845(9)
Si5 C52 1.875(8)
Si5 C51 1.913(9)
C51 C512 1.508(13)
C51 C513 1.512(16)
C51 C511 1.565(15)
C511 H51A 0.9600
C511 H51B 0.9600
C511 H51C 0.9600
C512 H51D 0.9600
C512 H51E 0.9600
C512 H51F 0.9600
C513 H51G 0.9600
C513 H51H 0.9600
C513 H51I 0.9600
C52 H52A 0.9600
C52 H52B 0.9600
C52 H52C 0.9600
C53 H53A 0.9600
C53 H53B 0.9600
C53 H53C 0.9600
C6 C7 1.513(8)
C6 H6A 0.9700
C6 H6B 0.9700
C7 O7 1.433(6)
C7 C8 1.507(8)
C7 H7 0.9800
O7 Si7A 1.649(5)
O7 Si7B 1.697(7)
Si7A C73A 1.821(18)
Si7A C71A 1.842(14)
Si7A C72 1.878(12)
Si7B C73B 1.83(2)
Si7B C71B 1.84(2)
Si7B C72 1.860(16)
C72 H72A 0.9600
C72 H72B 0.9600
C72 H72C 0.9600
C72 H72D 0.9600
C72 H72E 0.9600
C72 H72F 0.9600
C73B H73A 0.9600
C73B H73B 0.9600
C73B H73C 0.9600
C73A H73D 0.9600
C73A H73E 0.9600
C73A H73F 0.9600
C712 C71A 1.56(4)
C712 H71A 0.9600
C712 H71B 0.9600
C712 H71C 0.9600
C711 C71A 1.53(2)
C711 H71D 0.9600
C711 H71E 0.9600
C711 H71F 0.9600
C71A C713 1.52(4)
C713 H71G 0.9600
C713 H71H 0.9600
C713 H71I 0.9600
C71B C716 1.51(3)
C71B C715 1.55(3)
C71B C714 1.61(6)
C715 H71J 0.9600
C715 H71K 0.9600
C715 H71L 0.9600
C716 H71M 0.9600
C716 H71N 0.9600
C716 H71O 0.9600
C714 H71P 0.9600
C714 H71Q 0.9600
C714 H71R 0.9600
C8 C12 1.542(7)
C8 C8A 1.551(6)
C8 H8 0.9800
C8A H8A 0.9800
C9 O9 1.203(9)
C9 H9 0.9300
C10 H10A 0.9600
C10 H10B 0.9600
C10 H10C 0.9600
C11 H11A 0.9600
C11 H11B 0.9600
C11 H11C 0.9600
C12 H12A 0.9600
C12 H12B 0.9600
C12 H12C 0.9600
C13 C14 1.336(8)
C13 C16 1.497(9)
C14 C15 1.488(13)
C14 C17 1.503(12)
C15 H15A 0.9600
C15 H15B 0.9600
C15 H15C 0.9600
C16 H16A 0.9600
C16 H16B 0.9600
C16 H16C 0.9600
C17 H17A 0.9600
C17 H17B 0.9600
C17 H17C 0.9600

loop_
_geom_torsion_atom_site_label_1
_geom_torsion_atom_site_label_2
_geom_torsion_atom_site_label_3
_geom_torsion_atom_site_label_4
_geom_torsion
C9 C1 C2 C13 -59.3(5)
C8A C1 C2 C13 177.4(4)
C9 C1 C2 C3 173.7(5)
C8A C1 C2 C3 50.4(5)
C13 C2 C3 C4 -144.4(5)
C1 C2 C3 C4 -18.9(7)
C13 C2 C3 C10 36.1(7)
C1 C2 C3 C10 161.6(5)
C10 C3 C4 C4A 176.8(6)
C2 C3 C4 C4A -2.6(9)
C5 C4A C4 C3 117.1(6)
C8A C4A C4 C3 -8.0(8)
C11 C4A C4 C3 -126.6(6)
C4 C4A C5 O5 -50.3(5)
C8A C4A C5 O5 74.0(5)
C11 C4A C5 O5 -166.2(4)
C4 C4A C5 C6 -171.5(4)
C8A C4A C5 C6 -47.1(5)
C11 C4A C5 C6 72.6(5)
C6 C5 O5 Si5 -107.5(4)
C4A C5 O5 Si5 128.1(4)
C5 O5 Si5 C53 -94.1(5)
C5 O5 Si5 C52 27.6(7)
C5 O5 Si5 C51 145.4(4)
O5 C5 C6 C7 -71.3(6)
C4A C5 C6 C7 52.0(6)
C5 C6 C7 O7 -177.1(4)
C5 C6 C7 C8 -57.5(6)
C6 C7 O7 Si7A -81.7(7)
C8 C7 O7 Si7B 115.6(6)
C6 C7 O7 Si7B -123.5(7)
C7 O7 Si7A C73A 80.2(14)
C7 O7 Si7A C71A -161.1(10)
C7 O7 Si7A C72 -39.7(10)
C7 O7 Si7B C73B -88.9(19)
C7 O7 Si7B C71B 146.7(10)
C7 O7 Si7B C72 31.7(10)
O7 Si7A C71A C713 58(3)
C73A Si7A C71A C713 178(3)
C72 Si7A C71A C713 -62(3)
O7 Si7A C71A C711 177(2)
C73A Si7A C71A C711 -63(3)
C72 Si7A C71A C711 57(2)
O7 Si7A C71A C712 -59(2)
C73A Si7A C71A C712 61(3)
C72 Si7A C71A C712 -179(2)
O7 Si7B C71B C716 -164(3)
C73B Si7B C71B C716 66(3)
C72 Si7B C71B C716 -49(3)
O7 Si7B C71B C715 57(4)
C73B Si7B C71B C715 -73(4)
C72 Si7B C71B C715 173(4)
O7 Si7B C71B C714 -49(3)
C73B Si7B C71B C714 -179(3)
C72 Si7B C71B C714 67(3)
O7 C7 C8 C12 -50.4(6)
C6 C7 C8 C12 -171.0(5)
O7 C7 C8 C8A 179.2(4)
C6 C7 C8 C8A 58.5(5)
C9 C1 C8A C8 52.7(6)
C2 C1 C8A C8 170.2(4)
C9 C1 C8A C4A -179.2(4)
C2 C1 C8A C4A -61.7(5)
C7 C8 C8A C1 73.6(5)
C12 C8 C8A C1 -55.5(6)
C7 C8 C8A C4A -54.0(5)
C12 C8 C8A C4A 176.9(5)
C4 C4A C8A C1 39.2(5)
C5 C4A C8A C1 -83.7(5)
C11 C4A C8A C1 156.9(4)
C4 C4A C8A C8 170.5(4)
C5 C4A C8A C8 47.5(5)
C11 C4A C8A C8 -71.8(5)
C8A C1 C9 O9 -124.7(7)
C2 C1 C9 O9 114.5(7)
C3 C2 C13 C14 -118.8(6)
C1 C2 C13 C14 115.9(6)
C3 C2 C13 C16 63.5(7)
C1 C2 C13 C16 -61.8(6)
C16 C13 C14 C15 -179.4(9)
C2 C13 C14 C15 3.1(11)
C16 C13 C14 C17 2.0(11)
C2 C13 C14 C17 -175.5(7)
